data_7011677
loop_
_publ_author_name
'Schmidt, Joseph A. R.'
'Arnold, John'

_publ_section_title
;
 First-row transition metal complexes of sterically-hindered amidinates
;
_journal_issue 18
_journal_name_full 'Journal of the Chemical Society, Dalton Transactions'
_journal_page_first 3454
_journal_paper_doi 10.1039/b202737m
_journal_year 2002
_chemical_formula_moiety 'C40.50 H56 N2 Ni O2 '
_chemical_formula_sum 'C40.5 H56 N2 Ni O2'
_chemical_formula_weight 661.60
_space_group_IT_number 14
_symmetry_cell_setting monoclinic
_symmetry_Int_Tables_number 14
_symmetry_space_group_name_Hall '-P 2ybc'
_symmetry_space_group_name_H-M 'P 1 21/c 1'
_audit_creation_date 'Wed Dec 15 10:36:59 1999'
_audit_creation_method 'from TEXRAY.INF file'
_cell_angle_alpha 90
_cell_angle_beta 99.938(3)
_cell_angle_gamma 90
_cell_formula_units_Z 4
_cell_length_a 11.344(2)
_cell_length_b 32.816(7)
_cell_length_c 10.441(2)
_cell_measurement_reflns_used 3607
_cell_measurement_temperature 140.2
_cell_measurement_theta_max 45.0
_cell_measurement_theta_min 3.0
_cell_volume 3828.5(13)
_computing_cell_refinement 'Bruker SAINT v5.04'
_computing_data_collection 'Bruker SMART v5.052d'
_computing_data_reduction 'Bruker SAINT v5.04'
_computing_publication_material teXsan
_computing_structure_refinement teXsan
_computing_structure_solution SIR92
_diffrn_ambient_temperature 140.2
_diffrn_measurement_device 'SMART CCD'
_diffrn_measurement_method \w-scan
_diffrn_radiation_monochromator graphite
_diffrn_radiation_source 'X-ray tube'
_diffrn_radiation_type MoK\a
_diffrn_radiation_wavelength 0.7107
_diffrn_reflns_av_R_equivalents 0.0537
_diffrn_reflns_limit_h_max 13
_diffrn_reflns_limit_h_min 0
_diffrn_reflns_limit_k_max 37
_diffrn_reflns_limit_k_min -37
_diffrn_reflns_limit_l_max 11
_diffrn_reflns_limit_l_min -12
_diffrn_reflns_number 17406
_diffrn_reflns_theta_max 25.61
_diffrn_reflns_theta_min 1.5
_exptl_absorpt_coefficient_mu 0.541
_exptl_absorpt_correction_T_max 0.785
_exptl_absorpt_correction_T_min 0.695
_exptl_absorpt_correction_type empirical
_exptl_absorpt_process_details 'Blessing, 1995'
_exptl_crystal_colour purple
_exptl_crystal_density_diffrn 1.148
_exptl_crystal_description plate
_exptl_crystal_F_000 1428.00
_exptl_crystal_size_max 0.260
_exptl_crystal_size_mid 0.210
_exptl_crystal_size_min 0.130
_refine_diff_density_max 0.28
_refine_diff_density_min -0.25
_refine_ls_extinction_coef 0.00000
_refine_ls_extinction_method none
_refine_ls_goodness_of_fit_ref 1.175
_refine_ls_hydrogen_treatment constr
_refine_ls_matrix_type full
_refine_ls_number_parameters 421
_refine_ls_number_reflns 2987
_refine_ls_number_restraints 0
_refine_ls_R_factor_all 0.095
_refine_ls_R_factor_gt 0.0346
_refine_ls_shift/su_max 0.0000
_refine_ls_structure_factor_coef F
_refine_ls_weighting_scheme sigma
_refine_ls_wR_factor_gt 0.0397
_refine_ls_wR_factor_ref 0.0397
_reflns_number_gt 2987
_reflns_number_total 6551
_reflns_threshold_expression I>3.00sigma
_cod_data_source_file b202737m.txt
_cod_data_source_block LBuNiacac_7
_cod_depositor_comments
;
The following automatic conversions were performed:

'_atom_site_thermal_displace_type' tag value 'Uij' was replaced with
'Uani' value 97 times.

Automatic conversion script
Id: cif_fix_values 1646 2011-03-28 12:23:43Z adriana 
;
_cod_original_cell_volume 3828(1)
_cod_original_sg_symbol_H-M 'P 21/c     '
_cod_original_formula_sum 'C40.50 H56 N2 Ni O2 '
_cod_database_code 7011677

loop_
_symmetry_equiv_pos_as_xyz
'   +x,   +y,   +z'
'   -x,1/2+y,1/2-z'
'   -x,   -y,   -z'
'   +x,1/2-y,1/2+z'

loop_
_atom_site_aniso_label
_atom_site_aniso_U_11
_atom_site_aniso_U_22
_atom_site_aniso_U_33
_atom_site_aniso_U_12
_atom_site_aniso_U_13
_atom_site_aniso_U_23
Ni(1) 0.0287(4) 0.0203(3) 0.0254(3) 0.0006(3) 0.0073(3) -0.0009(4)
O(1) 0.028(2) 0.022(2) 0.032(2) 0.004(2) 0.007(2) 0.001(2)
O(2) 0.041(2) 0.022(2) 0.032(2) 0.004(2) 0.011(2) -0.004(2)
N(1) 0.030(3) 0.025(2) 0.016(2) -0.001(2) 0.006(2) -0.003(2)
N(2) 0.031(3) 0.019(2) 0.017(2) 0.002(2) 0.004(2) 0.000(2)
C(1) 0.020(3) 0.022(3) 0.021(3) -0.006(2) 0.006(2) 0.000(2)
C(2) 0.035(3) 0.027(3) 0.020(3) -0.001(3) 0.003(2) -0.004(3)
C(3) 0.052(4) 0.043(3) 0.021(3) -0.011(3) 0.007(3) -0.002(3)
C(4) 0.043(4) 0.055(4) 0.032(3) -0.002(3) 0.003(3) -0.010(3)
C(5) 0.026(3) 0.022(3) 0.018(3) 0.002(2) 0.002(2) -0.001(2)
C(6) 0.035(3) 0.032(3) 0.027(3) 0.000(2) 0.005(2) 0.000(2)
C(7) 0.033(3) 0.035(3) 0.024(3) 0.004(2) 0.006(2) 0.002(2)
C(8) 0.026(3) 0.017(3) 0.015(3) -0.002(2) -0.002(2) 0.001(2)
C(9) 0.024(3) 0.022(3) 0.014(3) 0.001(2) -0.002(2) 0.001(2)
C(10) 0.029(3) 0.023(3) 0.022(3) -0.003(2) 0.001(2) 0.005(2)
C(11) 0.034(3) 0.021(3) 0.027(3) 0.005(3) -0.003(3) 0.000(2)
C(12) 0.024(3) 0.026(3) 0.028(3) 0.004(2) 0.003(2) -0.002(2)
C(13) 0.022(3) 0.023(3) 0.018(3) -0.004(2) -0.002(2) -0.001(2)
C(14) 0.023(3) 0.017(3) 0.023(3) -0.005(2) 0.001(2) 0.000(2)
C(15) 0.032(3) 0.024(3) 0.018(3) -0.005(2) 0.007(2) 0.005(2)
C(16) 0.027(3) 0.024(3) 0.024(3) 0.000(2) -0.001(2) 0.006(2)
C(17) 0.026(3) 0.025(3) 0.024(3) -0.004(2) 0.002(2) 0.002(2)
C(18) 0.034(3) 0.029(3) 0.019(3) -0.002(3) 0.008(2) 0.008(2)
C(19) 0.027(3) 0.022(3) 0.027(3) 0.001(2) 0.001(2) 0.004(2)
C(20) 0.029(3) 0.038(3) 0.030(3) -0.004(3) 0.008(3) 0.003(2)
C(21) 0.033(3) 0.059(4) 0.050(4) -0.002(3) 0.012(3) 0.004(3)
C(22) 0.051(4) 0.059(4) 0.058(4) 0.007(3) 0.022(3) -0.001(3)
C(23) 0.038(4) 0.083(5) 0.039(4) 0.011(3) 0.016(3) 0.013(3)
C(24) 0.016(3) 0.024(3) 0.026(3) 0.002(2) 0.006(2) -0.001(2)
C(25) 0.026(3) 0.027(3) 0.037(3) 0.001(2) 0.004(3) -0.001(3)
C(26) 0.028(3) 0.036(3) 0.035(3) 0.005(3) 0.012(3) 0.001(3)
C(27) 0.017(3) 0.036(3) 0.037(3) 0.006(2) 0.004(3) 0.007(3)
C(28) 0.023(3) 0.024(3) 0.048(4) 0.001(2) 0.002(3) -0.004(3)
C(29) 0.025(3) 0.032(3) 0.027(3) 0.001(3) 0.005(2) -0.002(3)
C(30) 0.030(3) 0.034(4) 0.053(4) 0.000(3) 0.017(3) 0.010(3)
C(31) 0.042(4) 0.101(6) 0.076(5) -0.026(4) 0.015(3) 0.024(4)
C(32) 0.060(5) 0.079(5) 0.073(5) -0.019(4) 0.030(4) 0.018(4)
C(33) 0.085(5) 0.052(4) 0.169(8) 0.007(4) 0.084(5) 0.033(5)
C(34) 0.074(4) 0.029(3) 0.055(4) 0.005(3) 0.021(3) -0.008(3)
C(35) 0.031(3) 0.026(3) 0.047(4) -0.003(3) 0.017(3) -0.013(3)
C(36) 0.037(3) 0.020(3) 0.040(4) 0.006(2) 0.012(3) 0.001(3)
C(37) 0.016(3) 0.026(3) 0.040(4) -0.001(2) 0.009(2) 0.010(3)
C(38) 0.035(3) 0.031(3) 0.051(4) 0.004(3) 0.009(3) 0.008(3)
C(39) 0.16(1) 0.099(8) 0.22(1) -0.038(8) 0.070(9) -0.001(7)
C(40) 0.12(2) 0.14(2) 0.09(1) -0.03(2) 0.04(1) -0.02(1)
C(41) 0.16(2) 0.09(1) 0.14(1) -0.04(1) 0.06(1) 0.008(10)
C(42) 0.09(1) 0.10(1) 0.10(1) -0.02(1) 0.01(1) 0.00(1)

loop_
_atom_site_label
_atom_site_fract_x
_atom_site_fract_y
_atom_site_fract_z
_atom_site_U_iso_or_equiv
_atom_site_thermal_displace_type
_atom_site_calc_flag
_atom_site_calc_attached_atom
_atom_site_occupancy
Ni(1) 1.05574(5) 0.08416(2) 0.37987(6) 0.0246(2) Uani ? ? 1
O(1) 1.1187(2) 0.05298(9) 0.5225(3) 0.0270(10) Uani ? ? 1
O(2) 1.0634(3) 0.04451(9) 0.2564(3) 0.032(1) Uani ? ? 1
N(1) 0.9899(3) 0.1263(1) 0.2663(3) 0.023(1) Uani ? ? 1
N(2) 1.0320(3) 0.1318(1) 0.4726(3) 0.022(1) Uani ? ? 1
C(1) 0.9886(4) 0.1518(1) 0.3646(4) 0.022(1) Uani ? ? 1
C(2) 0.9606(4) 0.1353(1) 0.1279(4) 0.027(1) Uani ? ? 1
C(3) 1.0683(4) 0.1268(1) 0.0626(4) 0.036(2) Uani ? ? 1
C(4) 0.8528(4) 0.1103(2) 0.0654(4) 0.046(2) Uani ? ? 1
C(5) 1.0349(4) 0.1452(1) 0.6049(4) 0.021(1) Uani ? ? 1
C(6) 1.1630(4) 0.1477(1) 0.6776(4) 0.029(2) Uani ? ? 1
C(7) 0.9614(4) 0.1166(1) 0.6750(4) 0.026(2) Uani ? ? 1
C(8) 0.9465(4) 0.1952(1) 0.3589(4) 0.021(1) Uani ? ? 1
C(9) 1.0161(4) 0.2254(1) 0.3109(4) 0.021(1) Uani ? ? 1
C(10) 0.9807(4) 0.2660(1) 0.3156(4) 0.024(2) Uani ? ? 1
C(11) 0.8804(4) 0.2768(1) 0.3644(4) 0.028(2) Uani ? ? 1
C(12) 0.8111(4) 0.2469(1) 0.4085(4) 0.025(2) Uani ? ? 1
C(13) 0.8420(4) 0.2060(1) 0.4068(4) 0.024(1) Uani ? ? 1
C(14) 1.1261(4) 0.2169(1) 0.2563(4) 0.020(1) Uani ? ? 1
C(15) 1.2209(4) 0.1932(1) 0.3179(4) 0.024(1) Uani ? ? 1
C(16) 1.3231(4) 0.1880(1) 0.2634(4) 0.030(2) Uani ? ? 1
C(17) 1.3349(4) 0.2050(1) 0.1440(4) 0.023(2) Uani ? ? 1
C(18) 1.2389(4) 0.2282(1) 0.0822(4) 0.028(2) Uani ? ? 1
C(19) 1.1380(4) 0.2344(1) 0.1371(4) 0.027(1) Uani ? ? 1
C(20) 1.4483(4) 0.1985(1) 0.0862(4) 0.035(2) Uani ? ? 1
C(21) 1.5545(4) 0.2177(2) 0.1765(5) 0.041(2) Uani ? ? 1
C(22) 1.4717(5) 0.1523(2) 0.0766(5) 0.059(2) Uani ? ? 1
C(23) 1.4405(4) 0.2164(2) -0.0499(5) 0.053(2) Uani ? ? 1
C(24) 0.7634(4) 0.1759(1) 0.4555(4) 0.022(1) Uani ? ? 1
C(25) 0.7168(4) 0.1845(1) 0.5664(5) 0.029(2) Uani ? ? 1
C(26) 0.6388(4) 0.1580(1) 0.6137(5) 0.032(2) Uani ? ? 1
C(27) 0.6015(4) 0.1219(1) 0.5502(5) 0.031(2) Uani ? ? 1
C(28) 0.6485(4) 0.1135(1) 0.4379(5) 0.031(2) Uani ? ? 1
C(29) 0.7286(4) 0.1400(1) 0.3918(4) 0.027(2) Uani ? ? 1
C(30) 0.5117(4) 0.0926(1) 0.5943(5) 0.042(2) Uani ? ? 1
C(31) 0.3954(5) 0.0951(2) 0.4990(6) 0.064(2) Uani ? ? 1
C(32) 0.4832(5) 0.1046(2) 0.7278(6) 0.058(2) Uani ? ? 1
C(33) 0.5576(6) 0.0496(2) 0.6023(7) 0.078(3) Uani ? ? 1
C(34) 1.0945(5) -0.0187(2) 0.1645(5) 0.048(2) Uani ? ? 1
C(35) 1.1004(4) 0.0082(2) 0.2816(5) 0.036(2) Uani ? ? 1
C(36) 1.1413(4) -0.0070(1) 0.4054(5) 0.035(2) Uani ? ? 1
C(37) 1.1497(4) 0.0158(1) 0.5185(5) 0.030(2) Uani ? ? 1
C(38) 1.1992(4) -0.0027(1) 0.6471(5) 0.036(2) Uani ? ? 1
C(39) 0.3670(10) 0.0440(3) 1.115(1) 0.149(5) Uani ? ? 1
C(40) 0.396(2) 0.0072(7) 1.020(2) 0.104(8) Uani ? ? 0.5
C(41) 0.500 0.000 1.000 0.120(7) Uani ? ? 0.5
C(42) 0.476(2) 0.0389(5) 1.092(2) 0.096(7) Uani ? ? 0.5
H(1) 0.941 0.163 0.118 0.033 Uani ? ? 1
H(2) 1.134 0.143 0.103 0.044 Uani ? ? 1
H(3) 1.049 0.134 -0.027 0.044 Uani ? ? 1
H(4) 1.089 0.099 0.071 0.044 Uani ? ? 1
H(5) 0.831 0.118 -0.024 0.055 Uani ? ? 1
H(6) 0.872 0.082 0.072 0.055 Uani ? ? 1
H(7) 0.787 0.116 0.109 0.055 Uani ? ? 1
H(8) 1.000 0.172 0.603 0.026 Uani ? ? 1
H(9) 1.205 0.168 0.638 0.035 Uani ? ? 1
H(10) 1.163 0.155 0.766 0.035 Uani ? ? 1
H(11) 1.201 0.122 0.674 0.035 Uani ? ? 1
H(12) 0.957 0.127 0.759 0.032 Uani ? ? 1
H(13) 0.998 0.091 0.683 0.032 Uani ? ? 1
H(14) 0.883 0.114 0.626 0.032 Uani ? ? 1
H(15) 1.027 0.287 0.284 0.029 Uani ? ? 1
H(16) 0.858 0.305 0.368 0.034 Uani ? ? 1
H(17) 0.741 0.255 0.441 0.030 Uani ? ? 1
H(18) 1.216 0.180 0.398 0.028 Uani ? ? 1
H(19) 1.387 0.172 0.309 0.036 Uani ? ? 1
H(20) 1.243 0.240 0.000 0.033 Uani ? ? 1
H(21) 1.075 0.251 0.093 0.033 Uani ? ? 1
H(22) 1.538 0.246 0.189 0.049 Uani ? ? 1
H(23) 1.624 0.215 0.138 0.049 Uani ? ? 1
H(24) 1.567 0.204 0.258 0.049 Uani ? ? 1
H(25) 1.546 0.148 0.049 0.071 Uani ? ? 1
H(26) 1.474 0.140 0.159 0.071 Uani ? ? 1
H(27) 1.409 0.140 0.016 0.071 Uani ? ? 1
H(28) 1.512 0.211 -0.082 0.064 Uani ? ? 1
H(29) 1.429 0.245 -0.047 0.064 Uani ? ? 1
H(30) 1.375 0.205 -0.106 0.064 Uani ? ? 1
H(31) 0.739 0.209 0.612 0.034 Uani ? ? 1
H(32) 0.610 0.165 0.692 0.039 Uani ? ? 1
H(33) 0.625 0.089 0.391 0.037 Uani ? ? 1
H(34) 0.759 0.133 0.316 0.032 Uani ? ? 1
H(35) 0.405 0.083 0.419 0.077 Uani ? ? 1
H(36) 0.335 0.081 0.533 0.077 Uani ? ? 1
H(37) 0.373 0.123 0.485 0.077 Uani ? ? 1
H(38) 0.428 0.086 0.753 0.070 Uani ? ? 1
H(39) 0.449 0.131 0.723 0.070 Uani ? ? 1
H(40) 0.555 0.105 0.790 0.070 Uani ? ? 1
H(41) 0.625 0.048 0.670 0.093 Uani ? ? 1
H(42) 0.580 0.042 0.522 0.093 Uani ? ? 1
H(43) 0.496 0.032 0.620 0.093 Uani ? ? 1
H(44) 1.145 -0.042 0.186 0.058 Uani ? ? 1
H(45) 1.015 -0.028 0.137 0.058 Uani ? ? 1
H(46) 1.120 -0.004 0.096 0.058 Uani ? ? 1
H(47) 1.165 -0.035 0.413 0.042 Uani ? ? 1
H(48) 1.283 0.002 0.666 0.043 Uani ? ? 1
H(49) 1.184 -0.031 0.644 0.043 Uani ? ? 1
H(50) 1.163 0.009 0.716 0.043 Uani ? ? 1

loop_
_atom_type_symbol
_atom_type_oxidation_number
_atom_type_number_in_cell
_atom_type_scat_dispersion_real
_atom_type_scat_dispersion_imag
_atom_type_scat_source
O 0 8 0.011 0.006 'International Tables'
N 0 8 0.006 0.003 'International Tables'
C 0 162 0.003 0.002 'International Tables'
H 0 224 0.000 0.000 'International Tables'
Ni 0 4 0.339 1.112 'International Tables'

loop_
_geom_angle_atom_site_label_1
_geom_angle_atom_site_label_2
_geom_angle_atom_site_label_3
_geom_angle
_geom_angle_site_symmetry_1
_geom_angle_site_symmetry_2
_geom_angle_site_symmetry_3
_geom_angle_publ_flag
O(1) Ni(1) O(2) 96.6(1) ? ? ? yes
O(1) Ni(1) N(1) 165.5(1) ? ? ? yes
O(1) Ni(1) N(2) 96.6(1) ? ? ? yes
O(2) Ni(1) N(1) 98.0(1) ? ? ? yes
O(2) Ni(1) N(2) 166.8(1) ? ? ? yes
N(1) Ni(1) N(2) 68.8(1) ? ? ? yes
Ni(1) O(1) C(37) 125.2(3) ? ? ? yes
Ni(1) O(2) C(35) 124.7(3) ? ? ? yes
Ni(1) N(1) C(1) 91.8(3) ? ? ? yes
Ni(1) N(1) C(2) 140.3(3) ? ? ? yes
C(1) N(1) C(2) 127.5(4) ? ? ? yes
Ni(1) N(2) C(1) 92.2(3) ? ? ? yes
Ni(1) N(2) C(5) 139.7(3) ? ? ? yes
C(1) N(2) C(5) 127.4(4) ? ? ? yes
N(1) C(1) N(2) 107.1(4) ? ? ? yes
N(1) C(1) C(8) 127.9(4) ? ? ? yes
N(2) C(1) C(8) 124.9(4) ? ? ? yes
N(1) C(2) C(3) 110.1(4) ? ? ? yes
N(1) C(2) C(4) 110.2(4) ? ? ? yes
C(3) C(2) C(4) 110.9(4) ? ? ? yes
N(2) C(5) C(6) 110.8(4) ? ? ? yes
N(2) C(5) C(7) 110.3(3) ? ? ? yes
C(6) C(5) C(7) 110.3(4) ? ? ? yes
C(1) C(8) C(9) 119.1(4) ? ? ? yes
C(1) C(8) C(13) 120.4(4) ? ? ? yes
C(9) C(8) C(13) 120.4(4) ? ? ? yes
C(8) C(9) C(10) 118.4(4) ? ? ? yes
C(8) C(9) C(14) 124.3(4) ? ? ? yes
C(10) C(9) C(14) 117.3(4) ? ? ? yes
C(9) C(10) C(11) 121.5(4) ? ? ? yes
C(10) C(11) C(12) 119.7(4) ? ? ? yes
C(11) C(12) C(13) 121.4(4) ? ? ? yes
C(8) C(13) C(12) 118.6(4) ? ? ? yes
C(8) C(13) C(24) 123.3(4) ? ? ? yes
C(12) C(13) C(24) 118.1(4) ? ? ? yes
C(9) C(14) C(15) 124.1(4) ? ? ? yes
C(9) C(14) C(19) 118.7(4) ? ? ? yes
C(15) C(14) C(19) 117.2(4) ? ? ? yes
C(14) C(15) C(16) 120.9(4) ? ? ? yes
C(15) C(16) C(17) 122.2(4) ? ? ? yes
C(16) C(17) C(18) 116.5(4) ? ? ? yes
C(16) C(17) C(20) 120.9(4) ? ? ? yes
C(18) C(17) C(20) 122.6(4) ? ? ? yes
C(17) C(18) C(19) 121.8(4) ? ? ? yes
C(14) C(19) C(18) 121.5(4) ? ? ? yes
C(17) C(20) C(21) 109.0(4) ? ? ? yes
C(17) C(20) C(22) 109.2(4) ? ? ? yes
C(17) C(20) C(23) 113.3(4) ? ? ? yes
C(21) C(20) C(22) 108.6(4) ? ? ? yes
C(21) C(20) C(23) 109.1(4) ? ? ? yes
C(22) C(20) C(23) 107.5(4) ? ? ? yes
C(13) C(24) C(25) 119.5(4) ? ? ? yes
C(13) C(24) C(29) 123.0(4) ? ? ? yes
C(25) C(24) C(29) 117.3(4) ? ? ? yes
C(24) C(25) C(26) 121.9(4) ? ? ? yes
C(25) C(26) C(27) 121.7(4) ? ? ? yes
C(26) C(27) C(28) 116.0(4) ? ? ? yes
C(26) C(27) C(30) 123.8(4) ? ? ? yes
C(28) C(27) C(30) 120.1(5) ? ? ? yes
C(27) C(28) C(29) 122.1(4) ? ? ? yes
C(24) C(29) C(28) 120.9(4) ? ? ? yes
C(27) C(30) C(31) 108.6(4) ? ? ? yes
C(27) C(30) C(32) 111.7(4) ? ? ? yes
C(27) C(30) C(33) 111.4(4) ? ? ? yes
C(31) C(30) C(32) 106.7(4) ? ? ? yes
C(31) C(30) C(33) 110.0(5) ? ? ? yes
C(32) C(30) C(33) 108.4(4) ? ? ? yes
O(2) C(35) C(34) 114.6(5) ? ? ? yes
O(2) C(35) C(36) 124.9(4) ? ? ? yes
C(34) C(35) C(36) 120.5(4) ? ? ? yes
C(35) C(36) C(37) 124.3(4) ? ? ? yes
O(1) C(37) C(36) 124.4(4) ? ? ? yes
O(1) C(37) C(38) 115.1(4) ? ? ? yes
C(36) C(37) C(38) 120.5(4) ? ? ? yes
C(40) C(39) C(42) 59(1) ? ? ? yes
C(39) C(40) C(41) 122(1) ? ? ? yes
C(39) C(40) C(42) 49(1) ? ? ? yes
C(41) C(40) C(42) 73(1) ? ? ? yes
C(40) C(41) C(40) 180.0 ? ? ? yes
C(40) C(41) C(42) 60(1) ? ? ? yes
C(40) C(41) C(42) 119(1) ? ? ? yes
C(40) C(41) C(42) 119(1) ? ? ? yes
C(40) C(41) C(42) 60(1) ? ? ? yes
C(42) C(41) C(42) 180.0 ? ? ? yes
C(39) C(42) C(40) 70(1) ? ? ? yes
C(39) C(42) C(41) 117(1) ? ? ? yes
C(40) C(42) C(41) 46(1) ? ? ? yes

loop_
_geom_bond_atom_site_label_1
_geom_bond_atom_site_label_2
_geom_bond_distance
_geom_bond_site_symmetry_1
_geom_bond_site_symmetry_2
_geom_bond_publ_flag
Ni(1) O(1) 1.846(3) ? ? yes
Ni(1) O(2) 1.844(3) ? ? yes
Ni(1) N(1) 1.889(3) ? ? yes
Ni(1) N(2) 1.882(3) ? ? yes
O(1) C(37) 1.273(5) ? ? yes
O(2) C(35) 1.276(5) ? ? yes
N(1) C(1) 1.326(5) ? ? yes
N(1) C(2) 1.456(5) ? ? yes
N(2) C(1) 1.323(5) ? ? yes
N(2) C(5) 1.445(5) ? ? yes
C(1) C(8) 1.502(5) ? ? yes
C(2) C(3) 1.525(6) ? ? yes
C(2) C(4) 1.522(6) ? ? yes
C(5) C(6) 1.521(6) ? ? yes
C(5) C(7) 1.524(6) ? ? yes
C(8) C(9) 1.411(5) ? ? yes
C(8) C(13) 1.409(6) ? ? yes
C(9) C(10) 1.395(6) ? ? yes
C(9) C(14) 1.485(6) ? ? yes
C(10) C(11) 1.372(6) ? ? yes
C(11) C(12) 1.385(6) ? ? yes
C(12) C(13) 1.387(6) ? ? yes
C(13) C(24) 1.478(6) ? ? yes
C(14) C(15) 1.391(5) ? ? yes
C(14) C(19) 1.398(5) ? ? yes
C(15) C(16) 1.388(6) ? ? yes
C(16) C(17) 1.394(5) ? ? yes
C(17) C(18) 1.392(6) ? ? yes
C(17) C(20) 1.528(6) ? ? yes
C(18) C(19) 1.381(5) ? ? yes
C(20) C(21) 1.531(6) ? ? yes
C(20) C(22) 1.545(6) ? ? yes
C(20) C(23) 1.527(6) ? ? yes
C(24) C(25) 1.383(6) ? ? yes
C(24) C(29) 1.378(6) ? ? yes
C(25) C(26) 1.392(6) ? ? yes
C(26) C(27) 1.388(6) ? ? yes
C(27) C(28) 1.396(6) ? ? yes
C(27) C(30) 1.527(6) ? ? yes
C(28) C(29) 1.401(6) ? ? yes
C(30) C(31) 1.511(7) ? ? yes
C(30) C(32) 1.535(7) ? ? yes
C(30) C(33) 1.503(7) ? ? yes
C(34) C(35) 1.500(6) ? ? yes
C(35) C(36) 1.388(6) ? ? yes
C(36) C(37) 1.386(6) ? ? yes
C(37) C(38) 1.492(6) ? ? yes
C(39) C(40) 1.64(2) ? ? yes
C(39) C(42) 1.32(2) ? ? yes
C(40) C(41) 1.25(2) ? ? yes
C(40) C(42) 1.49(2) ? ? yes
C(41) C(42) 1.64(2) ? ? yes
C(41) C(42) 1.64(2) ? ? yes
